data_7050180
loop_
_publ_author_name
'Arena, Giuseppe'
'Contino, Annalinda'
'Longo, Elisa'
'Spoto, Giuseppe'
'Arduini, Arturo'
'Pochini, Andrea'
'Secchi, Andrea'
'Massera, Chiara'
'Ugozzoli, Franco'

_publ_section_title
;
 An integrated approach to the study of the recognition of guests
 containing CH3 and CH2 acidic groups by differently rigidified cone
 p-tert-butylcalix[4]arene derivativesElectronic supplementary
 information (ESI) available: experimental conditions used for
 calorimetric measurements. See
 http://www.rsc.org/suppdata/nj/b3/b308996g/
;
_journal_issue 1
_journal_name_full 'New Journal of Chemistry'
_journal_page_first 56
_journal_paper_doi 10.1039/b308996g
_journal_volume 28
_journal_year 2004
_chemical_formula_sum 'C54 H71 N O6'
_chemical_formula_weight 830.12
_space_group_IT_number 2
_symmetry_space_group_name_Hall '-P 1'
_symmetry_space_group_name_H-M 'P -1'
_atom_sites_solution_hydrogens geom
_atom_sites_solution_primary direct
_atom_sites_solution_secondary difmap
_audit_creation_method SHELXL-97
_cell_angle_alpha 90.268(5)
_cell_angle_beta 114.159(5)
_cell_angle_gamma 88.532(5)
_cell_formula_units_Z 2
_cell_length_a 12.064(5)
_cell_length_b 19.817(5)
_cell_length_c 11.242(5)
_cell_measurement_temperature 293(2)
_cell_volume 2451.4(16)
_computing_structure_refinement 'SHELXL-97 (Sheldrick, 1997)'
_computing_structure_solution 'SHELXS-97 (Sheldrick, 1990)'
_diffrn_ambient_temperature 293(2)
_diffrn_measured_fraction_theta_full 0.991
_diffrn_measured_fraction_theta_max 0.991
_diffrn_radiation_monochromator graphite
_diffrn_radiation_source 'fine-focus sealed tube'
_diffrn_radiation_type MoK\a
_diffrn_radiation_wavelength 0.71069
_diffrn_reflns_av_R_equivalents 0.0000
_diffrn_reflns_av_sigmaI/netI 0.2416
_diffrn_reflns_limit_h_max 13
_diffrn_reflns_limit_h_min -14
_diffrn_reflns_limit_k_max 24
_diffrn_reflns_limit_k_min -24
_diffrn_reflns_limit_l_max 13
_diffrn_reflns_limit_l_min 0
_diffrn_reflns_number 9264
_diffrn_reflns_theta_full 25.71
_diffrn_reflns_theta_max 25.71
_diffrn_reflns_theta_min 1.85
_exptl_absorpt_coefficient_mu 0.072
_exptl_crystal_density_diffrn 1.125
_exptl_crystal_density_method 'not measured'
_exptl_crystal_F_000 900
_refine_diff_density_max 0.460
_refine_diff_density_min -0.226
_refine_diff_density_rms 0.062
_refine_ls_extinction_coef 0.0016(6)
_refine_ls_extinction_expression Fc^*^=kFc[1+0.001xFc^2^\l^3^/sin(2\q)]^-1/4^
_refine_ls_extinction_method SHELXL
_refine_ls_goodness_of_fit_ref 0.832
_refine_ls_hydrogen_treatment mixed
_refine_ls_matrix_type full
_refine_ls_number_parameters 549
_refine_ls_number_reflns 9264
_refine_ls_number_restraints 0
_refine_ls_restrained_S_all 0.832
_refine_ls_R_factor_all 0.2354
_refine_ls_R_factor_gt 0.0765
_refine_ls_shift/su_max 14.004
_refine_ls_shift/su_mean 0.261
_refine_ls_structure_factor_coef Fsqd
_refine_ls_weighting_details 'calc w=1/[\s^2^(Fo^2^)+(0.0695P)^2^+0.0000P] where P=(Fo^2^+2Fc^2^)/3'
_refine_ls_weighting_scheme calc
_refine_ls_wR_factor_gt 0.1853
_refine_ls_wR_factor_ref 0.1980
_reflns_number_gt 1957
_reflns_number_total 9264
_reflns_threshold_expression >2sigma(I)
_cod_data_source_file b308996g.txt
_cod_data_source_block dc3tbs1
_cod_database_code 7050180

loop_
_symmetry_equiv_pos_as_xyz
'x, y, z'
'-x, -y, -z'

loop_
_atom_site_label
_atom_site_type_symbol
_atom_site_fract_x
_atom_site_fract_y
_atom_site_fract_z
_atom_site_U_iso_or_equiv
_atom_site_adp_type
_atom_site_occupancy
_atom_site_symmetry_multiplicity
_atom_site_calc_flag
_atom_site_refinement_flags
_atom_site_disorder_assembly
_atom_site_disorder_group
O1D O 0.9154(2) 0.32969(17) 0.5197(2) 0.0779(9) Uani 1 1 d . . .
O1A O 0.9050(2) 0.17982(17) 0.5176(2) 0.0766(9) Uani 1 1 d . . .
O1C O 0.8170(2) 0.32695(16) 0.2171(3) 0.0755(8) Uani 1 1 d . . .
O1B O 0.7989(2) 0.18341(18) 0.2040(2) 0.0792(9) Uani 1 1 d . . .
O1 O 0.7840(4) 0.2607(3) 0.6482(4) 0.1132(13) Uani 1 1 d . . .
O2 O 0.5766(3) 0.2672(3) 0.0825(4) 0.1161(14) Uani 1 1 d . . .
C1A C 1.0224(3) 0.1552(2) 0.5563(3) 0.0616(10) Uani 1 1 d . . .
C2A C 1.1168(3) 0.1849(2) 0.6586(3) 0.0666(11) Uani 1 1 d . . .
C3A C 1.2360(4) 0.1578(3) 0.6989(4) 0.0823(14) Uani 1 1 d . . .
H3A H 1.2993 0.1773 0.7682 0.319(6) Uiso 1 1 calc R . .
C4A C 1.2602(4) 0.1018(3) 0.6356(4) 0.0799(13) Uani 1 1 d . . .
C5A C 1.1667(4) 0.0759(3) 0.5289(4) 0.0818(13) Uani 1 1 d . . .
H5A H 1.1836 0.0403 0.4843 0.319(6) Uiso 1 1 calc R . .
C6A C 1.0459(4) 0.1015(2) 0.4846(3) 0.0641(10) Uani 1 1 d . . .
C7A C 1.3911(5) 0.0715(3) 0.6888(5) 0.1030(18) Uani 1 1 d . . .
C8A C 1.4111(12) 0.0264(7) 0.8075(13) 0.111(4) Uiso 0.50 1 d P . .
C8A' C 1.4344(11) 0.0590(6) 0.8361(11) 0.090(3) Uiso 0.50 1 d P . .
C9A C 1.4684(14) 0.1133(8) 0.6624(16) 0.131(5) Uiso 0.50 1 d P . .
C9A' C 1.4837(12) 0.1390(7) 0.7330(14) 0.113(4) Uiso 0.50 1 d P . .
CXA' C 1.3931(12) -0.0047(7) 0.6149(12) 0.108(4) Uiso 0.50 1 d P . .
C10A C 1.4268(15) 0.0378(9) 0.5921(17) 0.147(6) Uiso 0.50 1 d P . .
C11A C 0.9501(4) 0.0741(2) 0.3607(4) 0.0696(11) Uani 1 1 d . . .
H11A H 0.8698 0.0853 0.3568 0.319(6) Uiso 1 1 calc R . .
H11B H 0.9588 0.0254 0.3594 0.319(6) Uiso 1 1 calc R . .
C12A C 0.8432(5) 0.1503(3) 0.5902(6) 0.1105(19) Uani 1 1 d . . .
H12A H 0.8993 0.1429 0.6803 0.319(6) Uiso 1 1 calc R . .
H12B H 0.8098 0.1073 0.5528 0.319(6) Uiso 1 1 calc R . .
C13A C 0.7419(5) 0.1996(4) 0.5824(7) 0.124(2) Uani 1 1 d . . .
H13A H 0.6914 0.2096 0.4915 0.319(6) Uiso 1 1 calc R . .
H13B H 0.6914 0.1783 0.6192 0.319(6) Uiso 1 1 calc R . .
C1B C 0.8925(4) 0.1595(2) 0.1740(4) 0.0667(10) Uani 1 1 d . . .
C2B C 0.9644(4) 0.1051(2) 0.2432(4) 0.0664(10) Uani 1 1 d . . .
C3B C 1.0526(4) 0.0798(2) 0.2070(4) 0.0746(12) Uani 1 1 d . . .
H3B H 1.0970 0.0418 0.2512 0.319(6) Uiso 1 1 calc R . .
C4B C 1.0812(4) 0.1071(2) 0.1081(4) 0.0715(11) Uani 1 1 d . . .
C5B C 1.0108(4) 0.1645(2) 0.0469(3) 0.0728(11) Uani 1 1 d . . .
H5B H 1.0275 0.1859 -0.0172 0.319(6) Uiso 1 1 calc R . .
C6B C 0.9157(3) 0.1920(2) 0.0772(3) 0.0578(9) Uani 1 1 d . . .
C7B C 1.1803(4) 0.0787(3) 0.0703(4) 0.0831(14) Uani 1 1 d . . .
C8B C 1.2151(6) 0.0048(4) 0.1157(6) 0.128(2) Uani 1 1 d . . .
H8B1 H 1.2049 -0.0230 0.0420 0.319(6) Uiso 1 1 calc R . .
H8B2 H 1.1636 -0.0106 0.1558 0.319(6) Uiso 1 1 calc R . .
H8B3 H 1.2983 0.0020 0.1777 0.319(6) Uiso 1 1 calc R . .
C9B C 1.2633(15) 0.1418(8) 0.0776(16) 0.128(5) Uiso 0.50 1 d P . .
C9B' C 1.2919(11) 0.1169(6) 0.1298(12) 0.092(3) Uiso 0.50 1 d P . .
C10B C 1.1265(6) 0.0746(4) -0.0818(5) 0.133(3) Uani 1 1 d . . .
H10A H 1.0933 0.1180 -0.1186 0.319(6) Uiso 1 1 calc R . .
H10B H 1.0636 0.0420 -0.1113 0.319(6) Uiso 1 1 calc R . .
H10C H 1.1897 0.0613 -0.1088 0.319(6) Uiso 1 1 calc R . .
C11B C 0.8516(4) 0.2570(2) 0.0121(3) 0.0706(11) Uani 1 1 d . . .
H11C H 0.8401 0.2570 -0.0785 0.319(6) Uiso 1 1 calc R . .
H11D H 0.7722 0.2601 0.0144 0.319(6) Uiso 1 1 calc R . .
C12B C 0.6824(5) 0.1576(4) 0.1171(7) 0.123(2) Uani 1 1 d . . .
H12C H 0.6765 0.1110 0.1397 0.319(6) Uiso 1 1 calc R . .
H12D H 0.6756 0.1588 0.0281 0.319(6) Uiso 1 1 calc R . .
C13B C 0.5833(5) 0.1983(4) 0.1269(7) 0.125(2) Uani 1 1 d . . .
H13C H 0.5068 0.1770 0.0759 0.319(6) Uiso 1 1 calc R . .
H13D H 0.5936 0.1986 0.2171 0.319(6) Uiso 1 1 calc R . .
C1C C 0.9060(3) 0.3502(2) 0.1837(4) 0.0639(10) Uani 1 1 d . . .
C2C C 0.9242(3) 0.3168(2) 0.0796(3) 0.0615(10) Uani 1 1 d . . .
C3C C 1.0131(4) 0.3406(3) 0.0448(3) 0.0766(13) Uani 1 1 d . . .
H3C H 1.0219 0.3214 -0.0266 0.319(6) Uiso 1 1 calc R . .
C4C C 1.0908(4) 0.3924(3) 0.1119(4) 0.0846(14) Uani 1 1 d . . .
C5C C 1.0713(4) 0.4226(3) 0.2143(4) 0.0784(12) Uani 1 1 d . . .
H5C H 1.1193 0.4583 0.2587 0.319(6) Uiso 1 1 calc R . .
C6C C 0.9807(4) 0.4005(2) 0.2517(4) 0.0672(10) Uani 1 1 d . . .
C7C C 1.1905(5) 0.4151(4) 0.0713(5) 0.114(2) Uani 1 1 d . . .
C8C C 1.1311(7) 0.4309(4) -0.0809(6) 0.154(3) Uani 1 1 d . . .
H8C1 H 1.1940 0.4346 -0.1118 0.319(6) Uiso 1 1 calc R . .
H8C2 H 1.0849 0.4726 -0.0967 0.319(6) Uiso 1 1 calc R . .
H8C3 H 1.0784 0.3950 -0.1259 0.319(6) Uiso 1 1 calc R . .
C9C C 1.1988(10) 0.5051(6) 0.0996(10) 0.094(3) Uiso 0.50 1 d P . .
C9C' C 1.2683(19) 0.4617(11) 0.148(2) 0.173(7) Uiso 0.50 1 d P . .
C10C C 1.2995(16) 0.3907(9) 0.1401(17) 0.147(5) Uiso 0.50 1 d P . .
CXC' C 1.2742(10) 0.3434(6) 0.0661(11) 0.093(3) Uiso 0.50 1 d P . .
C11C C 0.9717(4) 0.4326(2) 0.3719(4) 0.0749(12) Uani 1 1 d . . .
H11E H 0.9878 0.4804 0.3743 0.319(6) Uiso 1 1 calc R . .
H11F H 0.8904 0.4275 0.3678 0.319(6) Uiso 1 1 calc R . .
C12C C 0.7030(5) 0.3629(4) 0.1511(8) 0.138(3) Uani 1 1 d . . .
H12E H 0.6844 0.3680 0.0590 0.319(6) Uiso 1 1 calc R . .
H12F H 0.7053 0.4073 0.1885 0.319(6) Uiso 1 1 calc R . .
C13C C 0.6090(7) 0.3199(5) 0.1706(12) 0.196(5) Uani 1 1 d . . .
H13E H 0.6423 0.3020 0.2588 0.319(6) Uiso 1 1 calc R . .
H13F H 0.5376 0.3475 0.1584 0.319(6) Uiso 1 1 calc R . .
C1D C 1.0344(4) 0.3476(2) 0.5585(3) 0.0678(10) Uani 1 1 d . . .
C2D C 1.0651(4) 0.3975(2) 0.4954(4) 0.0713(11) Uani 1 1 d . . .
C3D C 1.1873(4) 0.4153(3) 0.5423(4) 0.0766(12) Uani 1 1 d . . .
H3D H 1.2079 0.4507 0.5017 0.319(6) Uiso 1 1 calc R . .
C4D C 1.2792(4) 0.3826(3) 0.6465(4) 0.0810(14) Uani 1 1 d . . .
C5D C 1.2465(4) 0.3290(2) 0.7058(4) 0.0754(12) Uani 1 1 d . . .
H5D H 1.3060 0.3060 0.7756 0.319(6) Uiso 1 1 calc R . .
C6D C 1.1259(3) 0.3098(2) 0.6616(3) 0.0609(10) Uani 1 1 d . . .
C7D C 1.4111(4) 0.4041(3) 0.7003(5) 0.1010(18) Uani 1 1 d . . .
C8D C 1.4255(11) 0.4620(7) 0.8139(12) 0.103(4) Uiso 0.50 1 d P . .
C8D' C 1.4465(8) 0.4291(5) 0.8446(9) 0.070(2) Uiso 0.50 1 d P . .
C9D C 1.4326(13) 0.4692(7) 0.6176(14) 0.116(4) Uiso 0.50 1 d P . .
C9D' C 1.4441(10) 0.4323(6) 0.5968(10) 0.087(3) Uiso 0.50 1 d P . .
C10D C 1.5030(5) 0.3411(4) 0.7416(7) 0.143(3) Uani 1 1 d . . .
H10D H 1.4780 0.3086 0.6726 0.319(6) Uiso 1 1 calc R . .
H10E H 1.5034 0.3209 0.8192 0.319(6) Uiso 1 1 calc R . .
H10F H 1.5832 0.3557 0.7580 0.319(6) Uiso 1 1 calc R . .
C11D C 1.0938(4) 0.2486(2) 0.7226(3) 0.0691(11) Uani 1 1 d . . .
H11G H 1.1435 0.2471 0.8157 0.319(6) Uiso 1 1 calc R . .
H11H H 1.0091 0.2518 0.7092 0.319(6) Uiso 1 1 calc R . .
C12D C 0.8523(5) 0.3635(3) 0.5939(6) 0.1063(18) Uani 1 1 d . . .
H12G H 0.9071 0.3670 0.6852 0.319(6) Uiso 1 1 calc R . .
H12H H 0.8249 0.4087 0.5598 0.319(6) Uiso 1 1 calc R . .
C13D C 0.7475(5) 0.3223(4) 0.5795(8) 0.130(3) Uani 1 1 d . . .
H13G H 0.6954 0.3476 0.6114 0.319(6) Uiso 1 1 calc R . .
H13H H 0.7007 0.3132 0.4878 0.319(6) Uiso 1 1 calc R . .
N1G N 1.4233(6) 0.2511(5) 0.3974(7) 0.189(3) Uani 1 1 d . . .
C1G C 1.2039(5) 0.2464(3) 0.3766(5) 0.1057(18) Uani 1 1 d . . .
H1G1 H 1.1493 0.2483 0.2861 0.319(6) Uiso 1 1 calc R . .
H1G2 H 1.1867 0.2839 0.4213 0.319(6) Uiso 1 1 calc R . .
H1G3 H 1.1936 0.2049 0.4143 0.319(6) Uiso 1 1 calc R . .
C2G C 1.3199(6) 0.2494(4) 0.3881(5) 0.113(2) Uani 1 1 d . . .

loop_
_atom_site_aniso_label
_atom_site_aniso_U_11
_atom_site_aniso_U_22
_atom_site_aniso_U_33
_atom_site_aniso_U_23
_atom_site_aniso_U_13
_atom_site_aniso_U_12
O1D 0.0581(15) 0.137(3) 0.0413(13) -0.0019(14) 0.0230(11) -0.0138(17)
O1A 0.0474(14) 0.134(3) 0.0498(14) 0.0081(15) 0.0210(12) -0.0009(15)
O1C 0.0605(16) 0.112(3) 0.0589(16) 0.0124(15) 0.0295(13) 0.0000(16)
O1B 0.0591(15) 0.134(3) 0.0529(15) 0.0048(15) 0.0312(13) -0.0014(16)
O1 0.092(3) 0.189(5) 0.082(2) 0.008(3) 0.059(2) 0.001(3)
O2 0.065(2) 0.177(5) 0.088(3) 0.013(3) 0.0124(19) -0.002(2)
C1A 0.0534(19) 0.099(3) 0.0362(17) 0.0174(17) 0.0219(14) -0.0030(19)
C2A 0.0520(19) 0.114(3) 0.0350(16) 0.0111(18) 0.0194(14) -0.001(2)
C3A 0.066(3) 0.134(4) 0.054(2) 0.020(2) 0.032(2) 0.006(3)
C4A 0.069(2) 0.129(4) 0.046(2) 0.018(2) 0.0290(19) 0.015(3)
C5A 0.086(3) 0.112(4) 0.057(2) 0.025(2) 0.039(2) 0.007(3)
C6A 0.065(2) 0.089(3) 0.0429(18) 0.0106(17) 0.0257(16) -0.006(2)
C7A 0.085(3) 0.151(5) 0.082(3) 0.020(3) 0.045(3) 0.022(3)
C11A 0.063(2) 0.100(3) 0.0453(19) 0.0027(18) 0.0215(17) -0.016(2)
C12A 0.095(4) 0.156(6) 0.115(4) 0.018(4) 0.078(3) -0.003(3)
C13A 0.082(4) 0.172(7) 0.146(6) -0.028(5) 0.073(4) -0.029(4)
C1B 0.064(2) 0.094(3) 0.0457(18) 0.0031(18) 0.0260(16) -0.003(2)
C2B 0.073(2) 0.088(3) 0.050(2) 0.0035(19) 0.0368(19) -0.008(2)
C3B 0.076(3) 0.104(3) 0.053(2) -0.007(2) 0.035(2) -0.011(2)
C4B 0.074(2) 0.099(3) 0.051(2) 0.003(2) 0.0354(19) 0.001(2)
C5B 0.067(2) 0.108(3) 0.0416(18) 0.0047(19) 0.0202(17) -0.001(2)
C6B 0.0492(18) 0.091(3) 0.0381(16) 0.0008(16) 0.0216(14) -0.0121(18)
C7B 0.079(3) 0.119(4) 0.058(2) 0.000(2) 0.036(2) 0.008(3)
C8B 0.123(5) 0.180(7) 0.108(5) 0.029(4) 0.077(4) 0.048(5)
C10B 0.145(6) 0.202(8) 0.072(4) 0.004(4) 0.066(4) 0.022(5)
C11B 0.073(2) 0.095(3) 0.0406(19) -0.0015(19) 0.0194(17) -0.005(2)
C12B 0.072(4) 0.160(6) 0.142(6) -0.012(4) 0.048(4) -0.010(4)
C13B 0.075(3) 0.160(7) 0.157(6) 0.028(5) 0.062(4) -0.011(4)
C1C 0.0546(19) 0.087(3) 0.052(2) 0.0097(18) 0.0240(17) -0.0037(19)
C2C 0.0468(18) 0.097(3) 0.0410(17) 0.0124(18) 0.0187(14) 0.0111(18)
C3C 0.067(2) 0.130(4) 0.0321(17) 0.004(2) 0.0183(16) -0.013(2)
C4C 0.073(3) 0.138(4) 0.049(2) -0.004(2) 0.0299(19) -0.016(3)
C5C 0.067(3) 0.117(4) 0.050(2) 0.005(2) 0.0225(19) -0.017(2)
C6C 0.070(2) 0.085(3) 0.046(2) 0.0055(18) 0.0237(19) -0.001(2)
C7C 0.084(3) 0.205(7) 0.057(3) 0.002(3) 0.028(2) -0.047(4)
C8C 0.157(7) 0.235(9) 0.113(5) 0.011(5) 0.096(5) -0.023(6)
C11C 0.080(3) 0.101(3) 0.047(2) 0.002(2) 0.0296(19) 0.006(2)
C12C 0.087(4) 0.180(7) 0.167(7) 0.029(5) 0.073(4) 0.027(4)
C13C 0.116(6) 0.212(10) 0.319(14) -0.094(9) 0.148(8) -0.055(6)
C1D 0.065(2) 0.100(3) 0.0469(19) -0.0126(19) 0.0311(18) -0.011(2)
C2D 0.074(2) 0.094(3) 0.055(2) -0.010(2) 0.0338(19) -0.011(2)
C3D 0.074(3) 0.112(4) 0.053(2) -0.013(2) 0.035(2) -0.008(2)
C4D 0.060(2) 0.135(4) 0.051(2) -0.012(2) 0.0249(18) -0.022(3)
C5D 0.066(2) 0.117(4) 0.054(2) -0.008(2) 0.0348(19) -0.020(2)
C6D 0.0516(19) 0.102(3) 0.0353(16) -0.0031(17) 0.0234(14) -0.0055(19)
C7D 0.069(3) 0.161(6) 0.075(3) -0.014(3) 0.030(2) -0.031(3)
C10D 0.074(4) 0.230(9) 0.125(5) -0.001(5) 0.042(4) -0.006(5)
C11D 0.060(2) 0.112(3) 0.0371(17) -0.0001(19) 0.0220(16) -0.008(2)
C12D 0.082(3) 0.154(5) 0.107(4) -0.007(4) 0.063(3) 0.002(3)
C13D 0.085(4) 0.167(7) 0.163(6) 0.049(5) 0.078(4) 0.022(4)
N1G 0.110(5) 0.282(10) 0.151(6) -0.008(6) 0.029(4) -0.004(6)
C1G 0.085(4) 0.155(6) 0.071(3) 0.010(3) 0.026(3) 0.004(3)
C2G 0.105(5) 0.151(6) 0.075(3) 0.001(3) 0.029(3) 0.002(4)

loop_
_atom_type_symbol
_atom_type_description
_atom_type_scat_dispersion_real
_atom_type_scat_dispersion_imag
_atom_type_scat_source
C C 0.0033 0.0016 'International Tables Vol C Tables 4.2.6.8 and 6.1.1.4'
H H 0.0000 0.0000 'International Tables Vol C Tables 4.2.6.8 and 6.1.1.4'
N N 0.0061 0.0033 'International Tables Vol C Tables 4.2.6.8 and 6.1.1.4'
O O 0.0106 0.0060 'International Tables Vol C Tables 4.2.6.8 and 6.1.1.4'

loop_
_geom_angle_atom_site_label_1
_geom_angle_atom_site_label_2
_geom_angle_atom_site_label_3
_geom_angle
_geom_angle_site_symmetry_1
_geom_angle_site_symmetry_3
_geom_angle_publ_flag
C1D O1D C12D 113.9(3) . . ?
C1A O1A C12A 112.6(3) . . ?
C1C O1C C12C 112.4(4) . . ?
C1B O1B C12B 112.3(4) . . ?
C13D O1 C13A 119.6(6) . . ?
C13C O2 C13B 120.7(7) . . ?
O1A C1A C2A 120.4(4) . . ?
O1A C1A C6A 118.8(3) . . ?
C2A C1A C6A 120.7(4) . . ?
C1A C2A C3A 119.5(4) . . ?
C1A C2A C11D 120.5(3) . . ?
C3A C2A C11D 119.9(4) . . ?
C2A C3A C4A 120.8(5) . . ?
C5A C4A C3A 118.8(4) . . ?
C5A C4A C7A 122.5(5) . . ?
C3A C4A C7A 118.7(5) . . ?
C4A C5A C6A 122.4(5) . . ?
C1A C6A C5A 117.5(4) . . ?
C1A C6A C11A 123.0(4) . . ?
C5A C6A C11A 119.3(4) . . ?
C9A C7A C10A 71.9(10) . . ?
C9A C7A C8A' 111.5(9) . . ?
C10A C7A C8A' 130.6(9) . . ?
C9A C7A C4A 111.3(8) . . ?
C10A C7A C4A 115.8(8) . . ?
C8A' C7A C4A 108.4(5) . . ?
C9A C7A C8A 131.6(9) . . ?
C10A C7A C8A 113.1(10) . . ?
C8A' C7A C8A 27.4(6) . . ?
C4A C7A C8A 108.6(6) . . ?
C9A C7A CXA' 107.0(9) . . ?
C10A C7A CXA' 36.3(7) . . ?
C8A' C7A CXA' 108.4(7) . . ?
C4A C7A CXA' 110.2(6) . . ?
C8A C7A CXA' 83.3(8) . . ?
C9A C7A C9A' 31.7(7) . . ?
C10A C7A C9A' 102.4(9) . . ?
C8A' C7A C9A' 85.4(8) . . ?
C4A C7A C9A' 105.3(6) . . ?
C8A C7A C9A' 111.1(8) . . ?
CXA' C7A C9A' 134.7(7) . . ?
C8A' C8A C7A 76.2(17) . . ?
C8A C8A' C7A 76.5(16) . . ?
C9A' C9A C7A 94.2(18) . . ?
C9A' C9A C10A 147(2) . . ?
C7A C9A C10A 56.6(9) . . ?
C9A C9A' C7A 54.1(14) . . ?
C10A CXA' C7A 58.5(13) . . ?
CXA' C10A C7A 85.3(15) . . ?
CXA' C10A C9A 134.7(19) . . ?
C7A C10A C9A 51.5(8) . . ?
C6A C11A C2B 109.2(3) . . ?
O1A C12A C13A 107.1(5) . . ?
O1 C13A C12A 113.6(5) . . ?
O1B C1B C2B 119.7(3) . . ?
O1B C1B C6B 119.1(4) . . ?
C2B C1B C6B 121.2(4) . . ?
C3B C2B C1B 118.7(4) . . ?
C3B C2B C11A 119.4(4) . . ?
C1B C2B C11A 121.9(4) . . ?
C2B C3B C4B 124.8(4) . . ?
C5B C4B C3B 114.0(4) . . ?
C5B C4B C7B 121.9(4) . . ?
C3B C4B C7B 124.1(4) . . ?
C4B C5B C6B 123.9(4) . . ?
C1B C6B C5B 117.2(4) . . ?
C1B C6B C11B 123.2(4) . . ?
C5B C6B C11B 119.4(3) . . ?
C9B' C7B C4B 111.5(6) . . ?
C9B' C7B C8B 106.4(6) . . ?
C4B C7B C8B 112.0(4) . . ?
C9B' C7B C10B 115.0(6) . . ?
C4B C7B C10B 107.7(4) . . ?
C8B C7B C10B 104.0(5) . . ?
C9B' C7B C9B 27.1(6) . . ?
C4B C7B C9B 104.8(7) . . ?
C8B C7B C9B 130.9(7) . . ?
C10B C7B C9B 94.2(7) . . ?
C9B' C9B C7B 65.7(17) . . ?
C9B C9B' C7B 87.1(19) . . ?
C2C C11B C6B 110.7(3) . . ?
O1B C12B C13B 110.2(6) . . ?
O2 C13B C12B 113.9(5) . . ?
C6C C1C O1C 121.8(4) . . ?
C6C C1C C2C 120.6(4) . . ?
O1C C1C C2C 117.5(4) . . ?
C3C C2C C1C 117.7(4) . . ?
C3C C2C C11B 120.6(4) . . ?
C1C C2C C11B 121.7(3) . . ?
C2C C3C C4C 123.0(4) . . ?
C5C C4C C3C 117.2(4) . . ?
C5C C4C C7C 122.2(5) . . ?
C3C C4C C7C 120.6(4) . . ?
C4C C5C C6C 121.4(4) . . ?
C1C C6C C5C 119.8(4) . . ?
C1C C6C C11C 122.0(4) . . ?
C5C C6C C11C 118.2(4) . . ?
C10C C7C C9C' 66.4(10) . . ?
C10C C7C C4C 116.0(9) . . ?
C9C' C7C C4C 116.7(10) . . ?
C10C C7C C8C 127.3(10) . . ?
C9C' C7C C8C 116.2(11) . . ?
C4C C7C C8C 108.6(4) . . ?
C10C C7C CXC' 44.1(9) . . ?
C9C' C7C CXC' 108.6(11) . . ?
C4C C7C CXC' 107.2(6) . . ?
C8C C7C CXC' 97.4(6) . . ?
C10C C7C C9C 105.6(10) . . ?
C9C' C7C C9C 39.6(10) . . ?
C4C C7C C9C 104.6(6) . . ?
C8C C7C C9C 88.2(6) . . ?
CXC' C7C C9C 143.8(6) . . ?
C9C' C9C C7C 48.9(12) . . ?
C9C C9C' C7C 91.5(16) . . ?
C9C C9C' C10C 145(2) . . ?
C7C C9C' C10C 54.9(11) . . ?
CXC' C10C C7C 87.3(14) . . ?
CXC' C10C C9C' 142.1(19) . . ?
C7C C10C C9C' 58.8(11) . . ?
C10C CXC' C7C 48.6(10) . . ?
C2D C11C C6C 109.0(4) . . ?
O1C C12C C13C 105.2(6) . . ?
O2 C13C C12C 110.2(7) . . ?
C2D C1D O1D 121.0(4) . . ?
C2D C1D C6D 120.7(4) . . ?
O1D C1D C6D 118.2(4) . . ?
C1D C2D C3D 118.5(4) . . ?
C1D C2D C11C 122.4(4) . . ?
C3D C2D C11C 119.1(4) . . ?
C4D C3D C2D 123.0(4) . . ?
C3D C4D C5D 117.6(4) . . ?
C3D C4D C7D 122.6(5) . . ?
C5D C4D C7D 119.7(5) . . ?
C6D C5D C4D 120.9(4) . . ?
C5D C6D C1D 119.0(4) . . ?
C5D C6D C11D 119.8(4) . . ?
C1D C6D C11D 121.2(3) . . ?
C9D' C7D C4D 112.1(6) . . ?
C9D' C7D C8D' 129.4(7) . . ?
C4D C7D C8D' 107.6(5) . . ?
C9D' C7D C10D 98.5(6) . . ?
C4D C7D C10D 111.8(5) . . ?
C8D' C7D C10D 94.5(5) . . ?
C9D' C7D C8D 110.9(7) . . ?
C4D C7D C8D 106.1(6) . . ?
C8D' C7D C8D 25.7(5) . . ?
C10D C7D C8D 117.6(6) . . ?
C9D' C7D C9D 28.2(6) . . ?
C4D C7D C9D 112.9(6) . . ?
C8D' C7D C9D 106.7(7) . . ?
C10D C7D C9D 120.8(7) . . ?
C8D C7D C9D 84.3(8) . . ?
C8D' C8D C7D 70.1(14) . . ?
C8D C8D' C7D 84.2(14) . . ?
C9D' C9D C7D 62.5(14) . . ?
C9D C9D' C7D 89.3(15) . . ?
C2A C11D C6D 108.6(3) . . ?
C13D C12D O1D 107.4(5) . . ?
O1 C13D C12D 112.0(5) . . ?
N1G C2G C1G 179.0(9) . . ?

loop_
_geom_bond_atom_site_label_1
_geom_bond_atom_site_label_2
_geom_bond_distance
_geom_bond_site_symmetry_2
_geom_bond_publ_flag
O1D C1D 1.375(5) . ?
O1D C12D 1.488(6) . ?
O1A C1A 1.377(4) . ?
O1A C12A 1.445(5) . ?
O1C C1C 1.365(4) . ?
O1C C12C 1.439(6) . ?
O1B C1B 1.378(5) . ?
O1B C12B 1.449(6) . ?
O1 C13D 1.410(7) . ?
O1 C13A 1.409(7) . ?
O2 C13C 1.385(9) . ?
O2 C13B 1.446(7) . ?
C1A C2A 1.386(5) . ?
C1A C6A 1.424(6) . ?
C2A C3A 1.411(6) . ?
C2A C11D 1.525(6) . ?
C3A C4A 1.402(7) . ?
C4A C5A 1.375(7) . ?
C4A C7A 1.547(7) . ?
C5A C6A 1.414(6) . ?
C6A C11A 1.509(5) . ?
C7A C9A 1.383(16) . ?
C7A C10A 1.475(18) . ?
C7A C8A' 1.539(12) . ?
C7A C8A 1.541(14) . ?
C7A CXA' 1.725(14) . ?
C7A C9A' 1.703(15) . ?
C8A C8A' 0.729(16) . ?
C9A C9A' 0.897(18) . ?
C9A C10A 1.68(2) . ?
CXA' C10A 1.023(18) . ?
C11A C2B 1.534(5) . ?
C12A C13A 1.519(8) . ?
C1B C2B 1.387(6) . ?
C1B C6B 1.393(5) . ?
C2B C3B 1.369(5) . ?
C3B C4B 1.406(5) . ?
C4B C5B 1.404(6) . ?
C4B C7B 1.518(6) . ?
C5B C6B 1.419(6) . ?
C6B C11B 1.513(5) . ?
C7B C9B' 1.463(13) . ?
C7B C8B 1.544(8) . ?
C7B C10B 1.563(7) . ?
C7B C9B 1.603(16) . ?
C9B C9B' 0.732(17) . ?
C11B C2C 1.499(6) . ?
C12B C13B 1.466(8) . ?
C1C C6C 1.364(6) . ?
C1C C2C 1.433(5) . ?
C2C C3C 1.377(5) . ?
C3C C4C 1.402(6) . ?
C4C C5C 1.396(6) . ?
C4C C7C 1.529(6) . ?
C5C C6C 1.402(5) . ?
C6C C11C 1.534(6) . ?
C7C C10C 1.304(17) . ?
C7C C9C' 1.36(2) . ?
C7C C8C 1.590(8) . ?
C7C CXC' 1.735(13) . ?
C7C C9C 1.809(14) . ?
C9C C9C' 1.15(2) . ?
C9C' C10C 1.46(2) . ?
C10C CXC' 1.209(19) . ?
C11C C2D 1.539(6) . ?
C12C C13C 1.521(9) . ?
C1D C2D 1.362(6) . ?
C1D C6D 1.429(5) . ?
C2D C3D 1.402(6) . ?
C3D C4D 1.389(6) . ?
C4D C5D 1.404(6) . ?
C4D C7D 1.525(6) . ?
C5D C6D 1.393(5) . ?
C6D C11D 1.531(5) . ?
C7D C9D' 1.489(11) . ?
C7D C8D' 1.579(10) . ?
C7D C10D 1.586(9) . ?
C7D C8D 1.671(14) . ?
C7D C9D 1.679(15) . ?
C8D C8D' 0.729(13) . ?
C9D C9D' 0.794(15) . ?
C12D C13D 1.475(7) . ?
N1G C2G 1.210(9) . ?
C1G C2G 1.354(8) . ?
